data_1559855
loop_
_publ_author_name
'Nurdin, Lucie'
'Yang, Yan'
'Neate, Peter G. N.'
'Piers, Warren E.'
'Maron, Laurent'
'Neidig, Michael L.'
'Lin, Jian-Bin'
'Gelfand, Benjamin S.'

_publ_section_title
;
 Activation of ammonia and hydrazine by electron rich Fe(ii) complexes
 supported by a dianionic pentadentate ligand platform through a common
 terminal Fe(iii) amido intermediate.
;
_journal_issue 6
_journal_name_full 'Chemical science'
_journal_page_first 2231
_journal_page_last 2241
_journal_paper_doi 10.1039/d0sc06466a
_journal_volume 12
_journal_year 2020
_chemical_formula_moiety 'C45 H50 B2 Fe N10 O'
_chemical_formula_sum 'C45 H50 B2 Fe N10 O'
_chemical_formula_weight 824.42
_space_group_crystal_system monoclinic
_space_group_IT_number 13
_space_group_name_Hall '-P 2yc'
_space_group_name_H-M_alt 'P 1 2/c 1'
_atom_sites_solution_hydrogens mixed
_atom_sites_solution_primary dual
_audit_creation_date 2020-03-19
_audit_creation_method
;
Olex2 1.2
(compiled 2018.05.29 svn.r3508 for OlexSys, GUI svn.r5506)
;
_audit_update_record
;
2020-11-14 deposited with the CCDC.	2020-12-22 downloaded from the CCDC.
;
_cell_angle_alpha 90
_cell_angle_beta 98.957(3)
_cell_angle_gamma 90
_cell_formula_units_Z 8
_cell_length_a 18.7182(7)
_cell_length_b 24.1607(11)
_cell_length_c 23.6620(9)
_cell_measurement_reflns_used 9900
_cell_measurement_temperature 173
_cell_measurement_theta_max 68.204
_cell_measurement_theta_min 2.389
_cell_volume 10570.5(7)
_computing_molecular_graphics 'Olex2 (Dolomanov et al., 2009)'
_computing_publication_material 'Olex2 (Dolomanov et al., 2009)'
_computing_structure_refinement 'ShelXL (Sheldrick, 2015)'
_computing_structure_solution 'ShelXT (Sheldrick, 2015)'
_diffrn_ambient_temperature 173.0
_diffrn_measured_fraction_theta_full 0.985
_diffrn_measured_fraction_theta_max 0.984
_diffrn_measurement_device_type 'Bruker APEX-II CCD'
_diffrn_measurement_method '\f and \w scans'
_diffrn_radiation_type CuK\a
_diffrn_radiation_wavelength 1.54178
_diffrn_reflns_av_R_equivalents 0.0704
_diffrn_reflns_av_unetI/netI 0.0660
_diffrn_reflns_Laue_measured_fraction_full 0.985
_diffrn_reflns_Laue_measured_fraction_max 0.984
_diffrn_reflns_limit_h_max 22
_diffrn_reflns_limit_h_min -22
_diffrn_reflns_limit_k_max 25
_diffrn_reflns_limit_k_min -29
_diffrn_reflns_limit_l_max 28
_diffrn_reflns_limit_l_min -28
_diffrn_reflns_number 19096
_diffrn_reflns_point_group_measured_fraction_full 0.985
_diffrn_reflns_point_group_measured_fraction_max 0.984
_diffrn_reflns_theta_full 67.679
_diffrn_reflns_theta_max 68.348
_diffrn_reflns_theta_min 1.828
_exptl_absorpt_coefficient_mu 2.588
_exptl_absorpt_correction_T_max 0.7531
_exptl_absorpt_correction_T_min 0.5557
_exptl_absorpt_correction_type multi-scan
_exptl_absorpt_process_details
'SADABS-2016/2 (Bruker,2016/2) was used for absorption correction. wR2(int) was 0.0798 before and 0.0659 after correction. The Ratio of minimum to maximum transmission is 0.7379. The \l/2 correction factor is Not present.'
_exptl_crystal_colour blue
_exptl_crystal_density_diffrn 1.036
_exptl_crystal_description block
_exptl_crystal_F_000 3472
_exptl_crystal_size_max 0.178
_exptl_crystal_size_mid 0.135
_exptl_crystal_size_min 0.133
_refine_diff_density_max 1.145
_refine_diff_density_min -0.566
_refine_diff_density_rms 0.073
_refine_ls_extinction_method none
_refine_ls_goodness_of_fit_ref 1.029
_refine_ls_hydrogen_treatment mixed
_refine_ls_matrix_type full
_refine_ls_number_parameters 1194
_refine_ls_number_reflns 19096
_refine_ls_number_restraints 542
_refine_ls_restrained_S_all 1.041
_refine_ls_R_factor_all 0.0915
_refine_ls_R_factor_gt 0.0677
_refine_ls_shift/su_max 0.001
_refine_ls_shift/su_mean 0.000
_refine_ls_structure_factor_coef Fsqd
_refine_ls_weighting_details 'w=1/[\s^2^(Fo^2^)+(0.1188P)^2^+1.7449P] where P=(Fo^2^+2Fc^2^)/3'
_refine_ls_weighting_scheme calc
_refine_ls_wR_factor_gt 0.1758
_refine_ls_wR_factor_ref 0.1953
_reflns_Friedel_coverage 0.000
_reflns_number_gt 13918
_reflns_number_total 19096
_reflns_threshold_expression 'I > 2\s(I)'
_cod_data_source_file d0sc06466a2.cif
_cod_data_source_block ln620_nh_sq
_cod_depositor_comments
;Adding full bibliography for 1559850--1559855.cif.

 Adding full bibliography for 1559850--1559855.cif.
;
_cod_database_code 1559855
_shelx_shelxl_version_number 2017/1
_shelx_space_group_comment
;
The symmetry employed for this shelxl refinement is uniquely defined
by the following loop, which should always be used as a source of
symmetry information in preference to the above space-group names.
They are only intended as comments.
;
_shelx_estimated_absorpt_t_max 0.725
_shelx_estimated_absorpt_t_min 0.656
_olex2_refinement_description
;
1. Fixed Uiso
 At 1.2 times of:
  All C(H) groups
 At 1.5 times of:
  All C(H,H,H) groups
2. Restrained distances
 C66A-C70A \\sim C70A-C68A \\sim C66-C70 \\sim C68-C70
 with sigma of 0.02
 C11-C13 \\sim C9-C13 \\sim C13A-C11A \\sim C9A-C13A
 with sigma of 0.02
 C7-B1 \\sim C7A-B1
 with sigma of 0.02
 C13A-C10A \\sim C13-C10
 with sigma of 0.01
 C64-B4 \\sim C64A-B4
 with sigma of 0.02
 C70A-C67A \\sim C70-C67
 with sigma of 0.01
 Fe1-H10 \\sim H20-Fe2
 with sigma of 0.02
 C90A-C81 \\sim C90-C81 \\sim C88A-C81 \\sim C88-C81 \\sim C89A-C81 \\sim
C89-C81
 with sigma of 0.02
 C89A-C90A \\sim C89-C90 \\sim C90A-C88A \\sim C90-C88 \\sim C88A-C89A \\sim
C88-C89
 with sigma of 0.02
 C90A-C87 \\sim C90-C87 \\sim C88A-C87 \\sim C88-C87 \\sim C89A-C87 \\sim
C89-C87
 with sigma of 0.01
3. Restrained planarity
 C10, C11, C12, C7, C8, C9, C13
 with sigma of 0.1
 C13A, C11A, C12A, C8A, C7A
 with sigma of 0.1
4. Uiso/Uaniso restraints and constraints
C10 \\sim C11 \\sim C12 \\sim C7 \\sim C8 \\sim C9 \\sim C13 \\sim C11A \\sim
C12A \\sim C7A \\sim C8A \\sim C9A \\sim C10A \\sim C13A: within 2A with sigma
of 0.01 and sigma for terminal atoms of 0.02
C64 \\sim C65 \\sim C66 \\sim C67 \\sim C68 \\sim C69 \\sim C70 \\sim C64A
\\sim C65A \\sim C66A \\sim C67A \\sim C68A \\sim C69A \\sim C70A: within 2A
with sigma of 0.01 and sigma for terminal atoms of 0.02
Uanis(C87) \\sim Ueq, Uanis(C88) \\sim Ueq, Uanis(C89) \\sim Ueq, Uanis(C90)
\\sim Ueq, Uanis(C89A) \\sim Ueq, Uanis(C88A) \\sim Ueq, Uanis(C90A) \\sim Ueq:
with sigma of 0.005 and sigma for terminal atoms of 0.01
5. Others
 Sof(C11A)=Sof(H11A)=Sof(C12A)=Sof(H12A)=Sof(C7A)=Sof(C8A)=Sof(H8A)=Sof(C9A)=
 Sof(H9A)=Sof(C10A)=Sof(C13A)=Sof(H13D)=Sof(H13E)=Sof(H13F)=1-FVAR(1)
 Sof(C10)=Sof(C11)=Sof(H11)=Sof(C12)=Sof(H12)=Sof(C7)=Sof(C8)=Sof(H8)=Sof(C9)=
 Sof(H9)=Sof(C13)=Sof(H13A)=Sof(H13B)=Sof(H13C)=FVAR(1)
 Sof(C64A)=Sof(C69A)=Sof(H69A)=Sof(C68A)=Sof(H68A)=Sof(C67A)=Sof(C66A)=
 Sof(H66A)=Sof(C65A)=Sof(H65A)=Sof(C70A)=Sof(H70D)=Sof(H70E)=Sof(H70F)=1-FVAR(2)
 Sof(C64)=Sof(C69)=Sof(H69)=Sof(C68)=Sof(H68)=Sof(C67)=Sof(C66)=Sof(H66)=
 Sof(C65)=Sof(H65)=Sof(C70)=Sof(H70A)=Sof(H70B)=Sof(H70C)=FVAR(2)
 Sof(C89A)=Sof(H89D)=Sof(H89E)=Sof(H89F)=Sof(C88A)=Sof(H88D)=Sof(H88E)=
 Sof(H88F)=Sof(C90A)=Sof(H90D)=Sof(H90E)=Sof(H90F)=1-FVAR(3)
 Sof(C88)=Sof(H88A)=Sof(H88B)=Sof(H88C)=Sof(C89)=Sof(H89A)=Sof(H89B)=Sof(H89C)=
 Sof(C90)=Sof(H90A)=Sof(H90B)=Sof(H90C)=FVAR(3)
6.a Me refined with riding coordinates:
 C88(H88A,H88B,H88C), C89(H89A,H89B,H89C), C90(H90A,H90B,H90C), C89A(H89D,H89E,
 H89F), C88A(H88D,H88E,H88F), C90A(H90D,H90E,H90F)
6.b Aromatic/amide H refined with riding coordinates:
 C1(H1), C2(H2), C3(H3), C4(H4), C5(H5), C6(H6), C11(H11), C12(H12), C8(H8),
 C9(H9), C15(H15), C16(H16), C17(H17), C19(H19), C20(H20A), C21(H21), C22(H22),
 C23(H23), C24(H24), C26(H26), C27(H27), C29(H29), C30(H30), C35(H35), C37(H37),
  C46(H46), C47(H47), C48(H48), C49(H49), C50(H50), C51(H51), C53(H53),
 C54(H54), C56(H56), C57(H57), C60(H60), C61(H61), C62(H62), C69(H69), C68(H68),
  C66(H66), C65(H65), C71(H71), C72(H72), C73(H73), C74(H74), C75(H75),
 C76(H76), C80(H80), C82(H82), C11A(H11A), C12A(H12A), C8A(H8A), C9A(H9A),
 C69A(H69A), C68A(H68A), C66A(H66A), C65A(H65A)
6.c Fitted hexagon refined as free rotating group:
 C10(C11,C12,C7,C8,C9), C64(C69,C68,C67,C66,C65), C11A(C12A,C7A,C8A,C9A,C10A),
 C64A(C69A,C68A,C67A,C66A,C65A)
6.d Idealised Me refined as rotating group:
 C13(H13A,H13B,H13C), C31(H31A,H31B,H31C), C39(H39A,H39B,H39C), C40(H40A,H40B,
 H40C), C41(H41A,H41B,H41C), C43(H43A,H43B,H43C), C44(H44A,H44B,H44C), C45(H45A,
 H45B,H45C), C58(H58A,H58B,H58C), C70(H70A,H70B,H70C), C84(H84A,H84B,H84C),
 C85(H85A,H85B,H85C), C86(H86A,H86B,H86C), C13A(H13D,H13E,H13F), C70A(H70D,H70E,
 H70F)
;
_olex2_submission_special_instructions 'No special instructions were received'

loop_
_space_group_symop_operation_xyz
'x, y, z'
'-x, y, -z+1/2'
'-x, -y, -z'
'x, -y, z-1/2'

loop_
_atom_site_label
_atom_site_type_symbol
_atom_site_fract_x
_atom_site_fract_y
_atom_site_fract_z
_atom_site_U_iso_or_equiv
_atom_site_adp_type
_atom_site_occupancy
_atom_site_site_symmetry_order
_atom_site_calc_flag
_atom_site_refinement_flags_posn
_atom_site_refinement_flags_adp
_atom_site_refinement_flags_occupancy
_atom_site_disorder_assembly
_atom_site_disorder_group
Fe1 Fe 0.57738(2) 0.12409(2) 0.62012(2) 0.03117(12) Uani 1 1 d D . . . .
O1 O 0.69965(15) 0.28430(10) 0.65347(12) 0.0595(7) Uani 1 1 d . . . . .
N1 N 0.55469(13) 0.15776(10) 0.54177(10) 0.0339(5) Uani 1 1 d . . . . .
N2 N 0.48522(14) 0.15857(11) 0.51302(10) 0.0364(5) Uani 1 1 d . . . . .
N3 N 0.49636(13) 0.16986(10) 0.63714(10) 0.0338(5) Uani 1 1 d . . . . .
N4 N 0.43166(13) 0.16900(11) 0.60176(10) 0.0360(5) Uani 1 1 d . . . . .
N5 N 0.50962(13) 0.06034(10) 0.59282(9) 0.0331(5) Uani 1 1 d . . . . .
N6 N 0.59171(13) 0.08950(10) 0.69619(10) 0.0349(5) Uani 1 1 d . . . . .
N7 N 0.60442(14) 0.03446(11) 0.70123(10) 0.0371(5) Uani 1 1 d . . . . .
N8 N 0.65925(13) 0.07936(10) 0.60061(10) 0.0347(5) Uani 1 1 d . . . . .
N9 N 0.66564(14) 0.02450(11) 0.61399(10) 0.0370(5) Uani 1 1 d . . . . .
N10 N 0.63947(14) 0.18254(11) 0.64275(10) 0.0367(5) Uani 1 1 d . . . . .
C1 C 0.59637(18) 0.18078(14) 0.50834(14) 0.0435(7) Uani 1 1 d . . . . .
H1 H 0.646921 0.186666 0.518525 0.052 Uiso 1 1 calc R . . . .
C2 C 0.5559(2) 0.19529(16) 0.45593(14) 0.0520(8) Uani 1 1 d . . . . .
H2 H 0.572669 0.211739 0.423973 0.062 Uiso 1 1 calc R . . . .
C3 C 0.4864(2) 0.18052(16) 0.46081(14) 0.0498(8) Uani 1 1 d . . . . .
H3 H 0.445478 0.185047 0.431925 0.060 Uiso 1 1 calc R . . . .
C4 C 0.49136(17) 0.20870(12) 0.67650(12) 0.0359(6) Uani 1 1 d . . . . .
H4 H 0.529328 0.218580 0.706276 0.043 Uiso 1 1 calc R . . . .
C5 C 0.42308(19) 0.23267(13) 0.66798(13) 0.0421(7) Uani 1 1 d . . . . .
H5 H 0.405202 0.260840 0.690054 0.050 Uiso 1 1 calc R . . . .
C6 C 0.38712(17) 0.20622(13) 0.62012(12) 0.0397(6) Uani 1 1 d . . . . .
H6 H 0.338646 0.213220 0.602931 0.048 Uiso 1 1 calc R . . . .
C10 C 0.19724(17) 0.1641(3) 0.4604(2) 0.0719(17) Uani 0.613(6) 1 d D U P A 1
C11 C 0.2138(2) 0.1222(2) 0.5005(2) 0.0589(16) Uani 0.613(6) 1 d DG U P A 1
H11 H 0.176468 0.099237 0.510488 0.071 Uiso 0.613(6) 1 calc R . P A 1
C12 C 0.2850(3) 0.11376(19) 0.5260(2) 0.0476(13) Uani 0.613(6) 1 d G U P A 1
H12 H 0.296357 0.085111 0.553449 0.057 Uiso 0.613(6) 1 calc R . P A 1
C7 C 0.33967(19) 0.1473(2) 0.51142(19) 0.0427(14) Uani 0.613(6) 1 d DG U P A 1
C8 C 0.3231(2) 0.1892(2) 0.47129(19) 0.0531(14) Uani 0.613(6) 1 d G U P A 1
H8 H 0.360443 0.212140 0.461303 0.064 Uiso 0.613(6) 1 calc R . P A 1
C9 C 0.2519(2) 0.1976(2) 0.44577(18) 0.0669(16) Uani 0.613(6) 1 d DG U P A 1
H9 H 0.240554 0.226267 0.418342 0.080 Uiso 0.613(6) 1 calc R . P A 1
C13 C 0.1180(4) 0.1736(5) 0.4308(5) 0.110(3) Uani 0.613(6) 1 d D U P A 1
H13A H 0.085485 0.149741 0.448641 0.165 Uiso 0.613(6) 1 calc GR . P A 1
H13B H 0.113911 0.164551 0.390077 0.165 Uiso 0.613(6) 1 calc GR . P A 1
H13C H 0.104800 0.212412 0.435163 0.165 Uiso 0.613(6) 1 calc GR . P A 1
C14 C 0.44590(16) 0.07138(13) 0.55776(11) 0.0349(6) Uani 1 1 d . . . . .
C15 C 0.40620(17) 0.02761(14) 0.53039(13) 0.0412(7) Uani 1 1 d . . . . .
H15 H 0.362141 0.035161 0.505803 0.049 Uiso 1 1 calc R . . . .
C16 C 0.42935(18) -0.02639(14) 0.53816(13) 0.0428(7) Uani 1 1 d . . . . .
H16 H 0.402589 -0.055901 0.518533 0.051 Uiso 1 1 calc R . . . .
C17 C 0.49264(18) -0.03638(13) 0.57532(13) 0.0405(6) Uani 1 1 d . . . . .
H17 H 0.509776 -0.073252 0.581350 0.049 Uiso 1 1 calc R . . . .
C18 C 0.53141(16) 0.00696(12) 0.60392(11) 0.0343(6) Uani 1 1 d . . . . .
C19 C 0.58976(17) 0.10889(14) 0.74860(13) 0.0403(7) Uani 1 1 d . . . . .
H19 H 0.582244 0.146525 0.757694 0.048 Uiso 1 1 calc R . . . .
C20 C 0.60037(19) 0.06583(15) 0.78809(13) 0.0454(7) Uani 1 1 d . . . . .
H20A H 0.601279 0.068074 0.828284 0.054 Uiso 1 1 calc R . . . .
C21 C 0.60921(18) 0.01947(14) 0.75649(13) 0.0425(7) Uani 1 1 d . . . . .
H21 H 0.617339 -0.016997 0.771095 0.051 Uiso 1 1 calc R . . . .
C22 C 0.71280(16) 0.09205(14) 0.57298(13) 0.0416(7) Uani 1 1 d . . . . .
H22 H 0.721999 0.128042 0.559636 0.050 Uiso 1 1 calc R . . . .
C23 C 0.75396(18) 0.04553(15) 0.56605(15) 0.0479(8) Uani 1 1 d . . . . .
H23 H 0.795421 0.043244 0.547557 0.057 Uiso 1 1 calc R . . . .
C24 C 0.72157(18) 0.00350(15) 0.59181(14) 0.0441(7) Uani 1 1 d . . . . .
H24 H 0.736310 -0.034168 0.593617 0.053 Uiso 1 1 calc R . . . .
C25 C 0.63103(19) -0.06414(13) 0.66961(13) 0.0410(7) Uani 1 1 d . . . . .
C26 C 0.7034(2) -0.07629(15) 0.68865(16) 0.0519(8) Uani 1 1 d . . . . .
H26 H 0.738271 -0.047588 0.689466 0.062 Uiso 1 1 calc R . . . .
C27 C 0.7263(2) -0.12861(18) 0.7064(2) 0.0661(11) Uani 1 1 d . . . . .
H27 H 0.776284 -0.135160 0.718779 0.079 Uiso 1 1 calc R . . . .
C28 C 0.6773(3) -0.17208(16) 0.70640(19) 0.0646(11) Uani 1 1 d . . . . .
C29 C 0.6053(3) -0.15957(16) 0.69321(17) 0.0606(10) Uani 1 1 d . . . . .
H29 H 0.570331 -0.187381 0.696469 0.073 Uiso 1 1 calc R . . . .
C30 C 0.5827(2) -0.10693(14) 0.67516(14) 0.0487(8) Uani 1 1 d . . . . .
H30 H 0.532293 -0.099772 0.666223 0.058 Uiso 1 1 calc R . . . .
C31 C 0.7043(4) -0.2305(2) 0.7215(3) 0.108(2) Uani 1 1 d . . . . .
H31A H 0.710828 -0.235461 0.763123 0.162 Uiso 1 1 calc GR . . . .
H31B H 0.750644 -0.236302 0.707981 0.162 Uiso 1 1 calc GR . . . .
H31C H 0.668888 -0.257418 0.703208 0.162 Uiso 1 1 calc GR . . . .
C32 C 0.70192(16) 0.18971(13) 0.67722(12) 0.0376(6) Uani 1 1 d . . . . .
C33 C 0.73062(19) 0.24695(14) 0.68380(14) 0.0444(7) Uani 1 1 d . . . . .
C34 C 0.7949(2) 0.25615(15) 0.72737(15) 0.0509(8) Uani 1 1 d . . . . .
C35 C 0.82383(19) 0.21159(16) 0.75696(14) 0.0508(8) Uani 1 1 d . . . . .
H35 H 0.863540 0.217929 0.786492 0.061 Uiso 1 1 calc R . . . .
C36 C 0.79964(17) 0.15536(15) 0.74755(14) 0.0438(7) Uani 1 1 d . . . . .
C37 C 0.74009(16) 0.14524(14) 0.70832(13) 0.0401(6) Uani 1 1 d . . . . .
H37 H 0.723640 0.108287 0.701469 0.048 Uiso 1 1 calc R . . . .
C38 C 0.8259(3) 0.31499(18) 0.73594(18) 0.0676(12) Uani 1 1 d . . . . .
C39 C 0.7691(3) 0.35552(19) 0.7507(2) 0.0876(17) Uani 1 1 d . . . . .
H39A H 0.726600 0.354453 0.720767 0.131 Uiso 1 1 calc GR . . . .
H39B H 0.789280 0.393023 0.753472 0.131 Uiso 1 1 calc GR . . . .
H39C H 0.754912 0.345116 0.787451 0.131 Uiso 1 1 calc GR . . . .
C40 C 0.8529(3) 0.33347(19) 0.6808(2) 0.0739(13) Uani 1 1 d . . . . .
H40A H 0.892762 0.309476 0.673680 0.111 Uiso 1 1 calc GR . . . .
H40B H 0.869853 0.371843 0.684945 0.111 Uiso 1 1 calc GR . . . .
H40C H 0.813241 0.330870 0.648529 0.111 Uiso 1 1 calc GR . . . .
C41 C 0.8914(3) 0.3161(2) 0.7844(2) 0.106(2) Uani 1 1 d . . . . .
H41A H 0.875194 0.307776 0.820940 0.158 Uiso 1 1 calc GR . . . .
H41B H 0.913589 0.352957 0.786352 0.158 Uiso 1 1 calc GR . . . .
H41C H 0.926870 0.288433 0.776771 0.158 Uiso 1 1 calc GR . . . .
C42 C 0.84032(19) 0.10943(16) 0.78339(16) 0.0512(8) Uani 1 1 d . . . . .
C43 C 0.9210(2) 0.1123(2) 0.7782(2) 0.0682(11) Uani 1 1 d . . . . .
H43A H 0.927166 0.105889 0.738354 0.102 Uiso 1 1 calc GR . . . .
H43B H 0.947414 0.083806 0.802617 0.102 Uiso 1 1 calc GR . . . .
H43C H 0.940063 0.148868 0.790408 0.102 Uiso 1 1 calc GR . . . .
C44 C 0.8306(2) 0.11814(18) 0.84639(17) 0.0648(11) Uani 1 1 d . . . . .
H44A H 0.848178 0.155030 0.858976 0.097 Uiso 1 1 calc GR . . . .
H44B H 0.858300 0.090000 0.870355 0.097 Uiso 1 1 calc GR . . . .
H44C H 0.779306 0.114919 0.849829 0.097 Uiso 1 1 calc GR . . . .
C45 C 0.8125(2) 0.05226(17) 0.7639(2) 0.0653(11) Uani 1 1 d . . . . .
H45A H 0.761779 0.048715 0.769098 0.098 Uiso 1 1 calc GR . . . .
H45B H 0.841437 0.023934 0.786615 0.098 Uiso 1 1 calc GR . . . .
H45C H 0.816367 0.047314 0.723356 0.098 Uiso 1 1 calc GR . . . .
B1 B 0.42317(19) 0.13529(16) 0.54408(14) 0.0387(7) Uani 1 1 d D . . . .
B2 B 0.6075(2) -0.00222(15) 0.64692(14) 0.0381(7) Uani 1 1 d . . . . .
Fe2 Fe 0.64905(2) 0.38160(2) 0.46216(2) 0.03540(13) Uani 1 1 d D . . . .
O2 O 0.76192(12) 0.22259(10) 0.52313(12) 0.0541(6) Uani 1 1 d . . . . .
N11 N 0.71880(14) 0.41687(11) 0.41937(11) 0.0409(6) Uani 1 1 d . . . . .
N12 N 0.73161(14) 0.47171(11) 0.42515(11) 0.0413(6) Uani 1 1 d . . . . .
N13 N 0.68948(14) 0.42700(11) 0.52987(11) 0.0395(6) Uani 1 1 d . . . . .
N14 N 0.70533(14) 0.48164(11) 0.52531(11) 0.0399(6) Uani 1 1 d . . . . .
N15 N 0.57983(14) 0.44442(11) 0.43746(10) 0.0377(5) Uani 1 1 d . . . . .
N16 N 0.57282(13) 0.34686(11) 0.50130(11) 0.0379(5) Uani 1 1 d . . . . .
N17 N 0.50262(14) 0.34327(12) 0.47566(12) 0.0419(6) Uani 1 1 d . . . . .
N18 N 0.60635(15) 0.33658(12) 0.39520(11) 0.0416(6) Uani 1 1 d . . . . .
N19 N 0.53331(15) 0.33639(12) 0.37815(12) 0.0456(6) Uani 1 1 d . . . . .
N20 N 0.71095(14) 0.32344(11) 0.48786(11) 0.0397(5) Uani 1 1 d . . . . .
C46 C 0.7621(2) 0.39741(16) 0.38479(16) 0.0518(8) Uani 1 1 d . . . . .
H46 H 0.764651 0.359777 0.373667 0.062 Uiso 1 1 calc R . . . .
C47 C 0.8029(2) 0.43989(18) 0.36726(18) 0.0605(10) Uani 1 1 d . . . . .
H47 H 0.837708 0.437439 0.342123 0.073 Uiso 1 1 calc R . . . .
C48 C 0.7824(2) 0.48632(16) 0.39390(16) 0.0537(8) Uani 1 1 d . . . . .
H48 H 0.801045 0.522580 0.390756 0.064 Uiso 1 1 calc R . . . .
C49 C 0.70510(18) 0.41404(15) 0.58535(14) 0.0457(7) Uani 1 1 d . . . . .
H49 H 0.700999 0.378072 0.600745 0.055 Uiso 1 1 calc R . . . .
C50 C 0.72820(19) 0.46080(16) 0.61725(15) 0.0501(8) Uani 1 1 d . . . . .
H50 H 0.741595 0.463271 0.657583 0.060 Uiso 1 1 calc R . . . .
C51 C 0.72750(18) 0.50271(15) 0.57786(14) 0.0458(7) Uani 1 1 d . . . . .
H51 H 0.740443 0.540169 0.586255 0.055 Uiso 1 1 calc R . . . .
C52 C 0.71850(18) 0.57063(14) 0.45956(15) 0.0449(7) Uani 1 1 d . . . . .
C53 C 0.78115(19) 0.59125(16) 0.49360(17) 0.0530(8) Uani 1 1 d . . . . .
H53 H 0.805606 0.568858 0.523513 0.064 Uiso 1 1 calc R . . . .
C54 C 0.8080(2) 0.64312(17) 0.48467(19) 0.0595(9) Uani 1 1 d . . . . .
H54 H 0.849611 0.655784 0.509455 0.071 Uiso 1 1 calc R . . . .
C55 C 0.7762(2) 0.67776(16) 0.4405(2) 0.0586(10) Uani 1 1 d . . . . .
C56 C 0.7165(2) 0.65722(16) 0.40579(19) 0.0603(10) Uani 1 1 d . . . . .
H56 H 0.693877 0.679073 0.374686 0.072 Uiso 1 1 calc R . . . .
C57 C 0.6884(2) 0.60571(15) 0.41478(16) 0.0515(8) Uani 1 1 d . . . . .
H57 H 0.646823 0.593464 0.389607 0.062 Uiso 1 1 calc R . . . .
C58 C 0.8070(3) 0.73442(18) 0.4303(3) 0.0862(16) Uani 1 1 d . . . . .
H58A H 0.788422 0.761755 0.454912 0.129 Uiso 1 1 calc GR . . . .
H58B H 0.792606 0.744895 0.390104 0.129 Uiso 1 1 calc GR . . . .
H58C H 0.859909 0.733161 0.439195 0.129 Uiso 1 1 calc GR . . . .
C59 C 0.60308(17) 0.49781(13) 0.44492(12) 0.0390(6) Uani 1 1 d . . . . .
C60 C 0.55341(18) 0.54054(14) 0.44002(14) 0.0445(7) Uani 1 1 d . . . . .
H60 H 0.569483 0.577507 0.447462 0.053 Uiso 1 1 calc R . . . .
C61 C 0.48008(19) 0.52974(15) 0.42428(16) 0.0504(8) Uani 1 1 d . . . . .
H61 H 0.445487 0.558789 0.421285 0.060 Uiso 1 1 calc R . . . .
C62 C 0.45916(18) 0.47609(15) 0.41322(15) 0.0485(8) Uani 1 1 d . . . . .
H62 H 0.409630 0.468130 0.400189 0.058 Uiso 1 1 calc R . . . .
C63 C 0.50884(17) 0.43298(14) 0.42064(13) 0.0406(7) Uani 1 1 d . . . . .
C64 C 0.39856(11) 0.36495(14) 0.37961(12) 0.0475(10) Uani 0.824(5) 1 d D U P B 1
C69 C 0.38888(14) 0.37846(15) 0.32182(12) 0.0572(11) Uani 0.824(5) 1 d G U P B 1
H69 H 0.429489 0.387271 0.303933 0.069 Uiso 0.824(5) 1 calc R . P B 1
C68 C 0.31977(16) 0.37908(15) 0.29020(10) 0.0617(12) Uani 0.824(5) 1 d DG U P B 1
H68 H 0.313145 0.388313 0.250702 0.074 Uiso 0.824(5) 1 calc R . P B 1
C67 C 0.26034(12) 0.36619(15) 0.31637(13) 0.0576(11) Uani 0.824(5) 1 d DG U P B 1
C66 C 0.27003(12) 0.35268(15) 0.37416(13) 0.0575(11) Uani 0.824(5) 1 d DG U P B 1
H66 H 0.229419 0.343868 0.392045 0.069 Uiso 0.824(5) 1 calc R . P B 1
C65 C 0.33914(15) 0.35206(15) 0.40578(9) 0.0515(10) Uani 0.824(5) 1 d G U P B 1
H65 H 0.345762 0.342825 0.445277 0.062 Uiso 0.824(5) 1 calc R . P B 1
C70 C 0.1845(3) 0.3653(3) 0.2812(3) 0.0810(18) Uani 0.824(5) 1 d D U P B 1
H70A H 0.151373 0.345951 0.302702 0.122 Uiso 0.824(5) 1 calc GR . P B 1
H70B H 0.185960 0.345994 0.244964 0.122 Uiso 0.824(5) 1 calc GR . P B 1
H70C H 0.167667 0.403330 0.273410 0.122 Uiso 0.824(5) 1 calc GR . P B 1
C71 C 0.57767(19) 0.32031(14) 0.55084(14) 0.0453(7) Uani 1 1 d . . . . .
H71 H 0.620974 0.316008 0.577320 0.054 Uiso 1 1 calc R . . . .
C72 C 0.5110(2) 0.29981(17) 0.55853(16) 0.0561(9) Uani 1 1 d . . . . .
H72 H 0.499237 0.279784 0.590382 0.067 Uiso 1 1 calc R . . . .
C73 C 0.46566(19) 0.31496(16) 0.50962(17) 0.0556(9) Uani 1 1 d . . . . .
H73 H 0.415553 0.306489 0.501365 0.067 Uiso 1 1 calc R . . . .
C74 C 0.6338(2) 0.29937(15) 0.36302(14) 0.0482(8) Uani 1 1 d . . . . .
H74 H 0.683817 0.291158 0.365708 0.058 Uiso 1 1 calc R . . . .
C75 C 0.5795(2) 0.27415(18) 0.32500(15) 0.0587(9) Uani 1 1 d . . . . .
H75 H 0.584500 0.246353 0.297503 0.070 Uiso 1 1 calc R . . . .
C76 C 0.5172(2) 0.29830(16) 0.33606(14) 0.0531(8) Uani 1 1 d . . . . .
H76 H 0.469962 0.289742 0.317178 0.064 Uiso 1 1 calc R . . . .
C77 C 0.78080(17) 0.31793(14) 0.50885(13) 0.0405(7) Uani 1 1 d . . . . .
C78 C 0.80586(17) 0.26091(14) 0.52558(14) 0.0431(7) Uani 1 1 d . . . . .
C79 C 0.88431(18) 0.25359(16) 0.54439(15) 0.0484(8) Uani 1 1 d . . . . .
C80 C 0.92621(18) 0.29946(17) 0.54705(18) 0.0588(10) Uani 1 1 d . . . . .
H80 H 0.976829 0.294482 0.557923 0.071 Uiso 1 1 calc R . . . .
C81 C 0.9008(2) 0.35538(17) 0.53483(18) 0.0579(10) Uani 1 1 d D . . . .
C82 C 0.83025(18) 0.36348(15) 0.51599(15) 0.0470(8) Uani 1 1 d . . . . .
H82 H 0.812870 0.399922 0.507276 0.056 Uiso 1 1 calc R . . . .
C83 C 0.91407(18) 0.19595(16) 0.56077(17) 0.0514(8) Uani 1 1 d . . . . .
C84 C 0.9970(2) 0.1957(2) 0.5748(2) 0.0715(13) Uani 1 1 d . . . . .
H84A H 1.017511 0.207764 0.541192 0.107 Uiso 1 1 calc GR . . . .
H84B H 1.013878 0.158193 0.585514 0.107 Uiso 1 1 calc GR . . . .
H84C H 1.012560 0.221025 0.606733 0.107 Uiso 1 1 calc GR . . . .
C85 C 0.8932(2) 0.15516(19) 0.51181(19) 0.0656(10) Uani 1 1 d . . . . .
H85A H 0.911462 0.118269 0.523674 0.098 Uiso 1 1 calc GR . . . .
H85B H 0.914281 0.167154 0.478437 0.098 Uiso 1 1 calc GR . . . .
H85C H 0.840400 0.153847 0.501844 0.098 Uiso 1 1 calc GR . . . .
C86 C 0.8845(2) 0.17589(16) 0.61438(16) 0.0564(9) Uani 1 1 d . . . . .
H86A H 0.901621 0.200515 0.646563 0.085 Uiso 1 1 calc GR . . . .
H86B H 0.901576 0.138152 0.623766 0.085 Uiso 1 1 calc GR . . . .
H86C H 0.831527 0.176224 0.606962 0.085 Uiso 1 1 calc GR . . . .
C87 C 0.9557(2) 0.40254(18) 0.5421(2) 0.0762(13) Uani 1 1 d D U . . .
C88 C 0.9980(4) 0.3995(3) 0.4904(4) 0.114(3) Uani 0.869(16) 1 d D U P C 1
H88A H 0.964328 0.404527 0.454730 0.172 Uiso 0.869(16) 1 calc R . P C 1
H88B H 1.034695 0.428793 0.494006 0.172 Uiso 0.869(16) 1 calc R . P C 1
H88C H 1.021640 0.363353 0.490091 0.172 Uiso 0.869(16) 1 calc R . P C 1
C89 C 0.9195(3) 0.4591(2) 0.5419(4) 0.084(2) Uani 0.869(16) 1 d D U P C 1
H89A H 0.884157 0.463135 0.506959 0.126 Uiso 0.869(16) 1 calc R . P C 1
H89B H 0.894806 0.462286 0.575384 0.126 Uiso 0.869(16) 1 calc R . P C 1
H89C H 0.956179 0.488188 0.543261 0.126 Uiso 0.869(16) 1 calc R . P C 1
C90 C 1.0112(4) 0.3945(3) 0.5959(4) 0.106(3) Uani 0.869(16) 1 d D U P C 1
H90A H 1.033601 0.357887 0.594873 0.159 Uiso 0.869(16) 1 calc R . P C 1
H90B H 1.048566 0.423120 0.597607 0.159 Uiso 0.869(16) 1 calc R . P C 1
H90C H 0.987192 0.397218 0.629731 0.159 Uiso 0.869(16) 1 calc R . P C 1
B3 B 0.6892(2) 0.50852(16) 0.46387(16) 0.0421(8) Uani 1 1 d . . . . .
B4 B 0.4826(2) 0.36894(16) 0.41399(16) 0.0432(8) Uani 1 1 d D . . . .
H10 H 0.6279(18) 0.2156(13) 0.6287(14) 0.035(8) Uiso 1 1 d D . . . .
H20 H 0.690(2) 0.2894(13) 0.4876(17) 0.058(12) Uiso 1 1 d D . . . .
C11A C 0.2165(4) 0.1155(4) 0.5222(3) 0.058(2) Uani 0.387(6) 1 d D U P A 2
H11A H 0.182576 0.101367 0.544444 0.070 Uiso 0.387(6) 1 calc R . P A 2
C12A C 0.2896(4) 0.1175(4) 0.5448(3) 0.054(2) Uani 0.387(6) 1 d G U P A 2
H12A H 0.305577 0.104587 0.582634 0.065 Uiso 0.387(6) 1 calc R . P A 2
C7A C 0.3392(3) 0.1382(4) 0.5123(3) 0.044(2) Uani 0.387(6) 1 d DG U P A 2
C8A C 0.3157(3) 0.1570(4) 0.4570(3) 0.0604(19) Uani 0.387(6) 1 d G U P A 2
H8A H 0.349651 0.171225 0.434689 0.072 Uiso 0.387(6) 1 calc R . P A 2
C9A C 0.2427(3) 0.1551(4) 0.4343(2) 0.0659(19) Uani 0.387(6) 1 d DG U P A 2
H9A H 0.226651 0.168006 0.396498 0.079 Uiso 0.387(6) 1 calc R . P A 2
C10A C 0.1930(3) 0.1344(4) 0.4669(3) 0.0561(19) Uani 0.387(6) 1 d DG U P A 2
C13A C 0.1121(4) 0.1308(6) 0.4393(5) 0.076(3) Uani 0.387(6) 1 d D U P A 2
H13D H 0.092399 0.094781 0.448028 0.115 Uiso 0.387(6) 1 calc GR . P A 2
H13E H 0.108022 0.135088 0.397690 0.115 Uiso 0.387(6) 1 calc GR . P A 2
H13F H 0.084771 0.160343 0.454653 0.115 Uiso 0.387(6) 1 calc GR . P A 2
C64A C 0.3984(5) 0.3571(7) 0.3900(7) 0.046(3) Uani 0.176(5) 1 d D U P B 2
C69A C 0.3724(7) 0.3906(6) 0.3436(7) 0.056(2) Uani 0.176(5) 1 d G U P B 2
H69A H 0.402996 0.417632 0.330659 0.067 Uiso 0.176(5) 1 calc R . P B 2
C68A C 0.3016(8) 0.3846(6) 0.3161(7) 0.060(2) Uani 0.176(5) 1 d DG U P B 2
H68A H 0.283788 0.407560 0.284407 0.072 Uiso 0.176(5) 1 calc R . P B 2
C67A C 0.2568(6) 0.3451(7) 0.3350(7) 0.063(3) Uani 0.176(5) 1 d DG U P B 2
C66A C 0.2828(7) 0.3116(7) 0.3814(6) 0.061(3) Uani 0.176(5) 1 d DG U P B 2
H66A H 0.252143 0.284598 0.394369 0.073 Uiso 0.176(5) 1 calc R . P B 2
C65A C 0.3536(7) 0.3176(7) 0.4089(6) 0.054(3) Uani 0.176(5) 1 d G U P B 2
H65A H 0.371352 0.294669 0.440622 0.065 Uiso 0.176(5) 1 calc R . P B 2
C70A C 0.1795(10) 0.3368(13) 0.3035(13) 0.088(6) Uani 0.176(5) 1 d D U P B 2
H70D H 0.151777 0.315005 0.327469 0.132 Uiso 0.176(5) 1 calc GR . P B 2
H70E H 0.181131 0.317063 0.267495 0.132 Uiso 0.176(5) 1 calc GR . P B 2
H70F H 0.156368 0.372868 0.295314 0.132 Uiso 0.176(5) 1 calc GR . P B 2
C89A C 0.9209(14) 0.4558(7) 0.5152(16) 0.081(15) Uani 0.131(16) 1 d D U P C 2
H89D H 0.876476 0.463598 0.530901 0.121 Uiso 0.131(16) 1 calc R . P C 2
H89E H 0.954695 0.486741 0.523806 0.121 Uiso 0.131(16) 1 calc R . P C 2
H89F H 0.909188 0.451128 0.473621 0.121 Uiso 0.131(16) 1 calc R . P C 2
C88A C 1.0246(11) 0.3906(11) 0.5176(17) 0.096(16) Uani 0.131(16) 1 d D U P C 2
H88D H 1.057006 0.422586 0.523916 0.144 Uiso 0.131(16) 1 calc R . P C 2
H88E H 1.048690 0.358063 0.536729 0.144 Uiso 0.131(16) 1 calc R . P C 2
H88F H 1.012498 0.383324 0.476512 0.144 Uiso 0.131(16) 1 calc R . P C 2
C90A C 0.9767(19) 0.4139(13) 0.6073(5) 0.072(11) Uani 0.131(16) 1 d D U P C 2
H90D H 0.932991 0.421716 0.623873 0.108 Uiso 0.131(16) 1 calc R . P C 2
H90E H 1.001081 0.381297 0.625941 0.108 Uiso 0.131(16) 1 calc R . P C 2
H90F H 1.009350 0.445811 0.613065 0.108 Uiso 0.131(16) 1 calc R . P C 2

loop_
_atom_site_aniso_label
_atom_site_aniso_U_11
_atom_site_aniso_U_22
_atom_site_aniso_U_33
_atom_site_aniso_U_23
_atom_site_aniso_U_13
_atom_site_aniso_U_12
Fe1 0.0270(2) 0.0366(2) 0.0288(2) -0.00134(15) 0.00087(17) -0.00274(18)
O1 0.0604(15) 0.0448(14) 0.0633(15) 0.0081(11) -0.0215(13) -0.0111(12)
N1 0.0279(11) 0.0423(13) 0.0307(11) -0.0006(9) 0.0017(10) -0.0040(10)
N2 0.0313(12) 0.0449(14) 0.0318(11) 0.0011(9) 0.0011(10) -0.0035(10)
N3 0.0311(12) 0.0391(13) 0.0301(11) 0.0007(9) 0.0011(10) -0.0005(10)
N4 0.0262(11) 0.0444(14) 0.0358(12) 0.0009(10) -0.0005(10) -0.0003(10)
N5 0.0307(12) 0.0402(13) 0.0289(11) -0.0010(8) 0.0060(10) -0.0043(10)
N6 0.0307(12) 0.0378(13) 0.0352(12) -0.0031(9) 0.0017(10) 0.0000(10)
N7 0.0346(12) 0.0398(14) 0.0359(12) 0.0014(10) 0.0019(10) -0.0004(10)
N8 0.0284(11) 0.0399(13) 0.0346(12) -0.0024(9) 0.0012(10) -0.0018(10)
N9 0.0347(12) 0.0386(13) 0.0371(12) -0.0048(9) 0.0042(10) -0.0011(10)
N10 0.0350(13) 0.0389(14) 0.0348(12) 0.0019(9) 0.0009(10) -0.0001(10)
C1 0.0362(15) 0.0482(18) 0.0461(17) 0.0056(13) 0.0067(14) -0.0030(13)
C2 0.0491(19) 0.068(2) 0.0389(16) 0.0181(14) 0.0072(15) -0.0052(17)
C3 0.0460(18) 0.065(2) 0.0365(16) 0.0116(14) -0.0002(14) -0.0035(16)
C4 0.0376(15) 0.0395(15) 0.0302(13) 0.0026(10) 0.0041(12) 0.0023(12)
C5 0.0476(18) 0.0434(17) 0.0364(14) -0.0001(11) 0.0106(14) 0.0079(14)
C6 0.0344(14) 0.0490(18) 0.0356(14) 0.0018(12) 0.0051(12) 0.0043(13)
C10 0.039(3) 0.111(4) 0.060(3) -0.004(3) -0.008(3) 0.012(3)
C11 0.034(3) 0.092(4) 0.049(4) -0.010(3) 0.001(3) -0.007(3)
C12 0.036(2) 0.069(3) 0.036(3) -0.007(2) 0.002(2) -0.005(2)
C7 0.034(3) 0.052(3) 0.040(3) -0.007(2) 0.000(2) -0.010(2)
C8 0.040(2) 0.074(4) 0.042(2) 0.003(2) -0.003(2) 0.005(3)
C9 0.044(3) 0.103(4) 0.050(3) 0.007(3) -0.003(2) 0.021(3)
C13 0.052(4) 0.164(9) 0.102(6) -0.015(7) -0.024(4) 0.015(6)
C14 0.0294(13) 0.0478(17) 0.0279(13) -0.0010(11) 0.0056(11) -0.0071(12)
C15 0.0359(15) 0.0489(18) 0.0375(15) -0.0026(12) 0.0017(13) -0.0087(13)
C16 0.0442(17) 0.0471(18) 0.0371(15) -0.0067(12) 0.0060(13) -0.0135(14)
C17 0.0437(16) 0.0376(16) 0.0400(15) -0.0018(11) 0.0063(13) -0.0042(13)
C18 0.0348(14) 0.0389(15) 0.0301(13) -0.0031(10) 0.0074(12) -0.0049(12)
C19 0.0386(16) 0.0466(17) 0.0346(14) -0.0052(12) 0.0019(12) 0.0057(13)
C20 0.0474(18) 0.056(2) 0.0321(14) 0.0008(12) 0.0042(13) 0.0090(15)
C21 0.0441(17) 0.0447(18) 0.0377(15) 0.0042(12) 0.0033(13) 0.0021(14)
C22 0.0312(14) 0.0523(19) 0.0404(15) 0.0020(12) 0.0031(13) -0.0005(13)
C23 0.0348(15) 0.063(2) 0.0474(17) -0.0004(14) 0.0121(14) 0.0020(15)
C24 0.0370(16) 0.0504(19) 0.0439(16) -0.0044(13) 0.0029(13) 0.0057(14)
C25 0.0466(17) 0.0407(17) 0.0350(14) -0.0018(11) 0.0044(13) 0.0002(13)
C26 0.0467(19) 0.0471(19) 0.061(2) 0.0068(15) 0.0054(16) -0.0020(15)
C27 0.059(2) 0.063(3) 0.077(3) 0.0170(19) 0.012(2) 0.013(2)
C28 0.084(3) 0.042(2) 0.073(3) 0.0083(17) 0.028(2) 0.012(2)
C29 0.079(3) 0.048(2) 0.057(2) 0.0015(15) 0.016(2) -0.0100(19)
C30 0.054(2) 0.0463(18) 0.0441(17) 0.0039(13) 0.0038(15) -0.0012(15)
C31 0.124(5) 0.060(3) 0.151(6) 0.038(3) 0.056(5) 0.025(3)
C32 0.0307(14) 0.0471(17) 0.0335(14) -0.0009(11) 0.0004(12) -0.0075(13)
C33 0.0436(17) 0.0448(18) 0.0407(16) 0.0020(12) -0.0063(14) -0.0072(14)
C34 0.0476(19) 0.055(2) 0.0447(17) 0.0029(14) -0.0099(15) -0.0199(16)
C35 0.0417(17) 0.064(2) 0.0411(16) 0.0063(14) -0.0104(14) -0.0143(16)
C36 0.0328(15) 0.056(2) 0.0400(15) 0.0033(13) -0.0026(13) -0.0052(14)
C37 0.0299(14) 0.0455(17) 0.0431(16) 0.0009(12) -0.0005(13) -0.0034(13)
C38 0.077(3) 0.059(2) 0.055(2) 0.0037(17) -0.025(2) -0.026(2)
C39 0.133(5) 0.056(3) 0.067(3) -0.011(2) -0.006(3) -0.020(3)
C40 0.067(3) 0.070(3) 0.076(3) 0.019(2) -0.016(2) -0.029(2)
C41 0.117(5) 0.083(4) 0.093(4) 0.019(3) -0.059(3) -0.056(3)
C42 0.0343(17) 0.058(2) 0.057(2) 0.0091(15) -0.0069(15) -0.0039(15)
C43 0.040(2) 0.080(3) 0.080(3) 0.013(2) -0.0072(19) 0.0011(19)
C44 0.060(2) 0.076(3) 0.054(2) 0.0205(18) -0.0050(19) 0.001(2)
C45 0.050(2) 0.055(2) 0.082(3) 0.0124(19) -0.018(2) 0.0056(18)
B1 0.0334(16) 0.051(2) 0.0309(15) -0.0018(13) 0.0024(13) -0.0072(15)
B2 0.0387(17) 0.0397(18) 0.0353(16) -0.0029(12) 0.0040(14) -0.0026(14)
Fe2 0.0278(2) 0.0405(3) 0.0364(2) 0.00547(17) 0.00040(18) -0.00031(19)
O2 0.0322(11) 0.0469(14) 0.0797(17) 0.0095(11) -0.0024(11) -0.0022(10)
N11 0.0335(12) 0.0446(15) 0.0446(14) 0.0077(10) 0.0061(11) 0.0011(11)
N12 0.0348(13) 0.0448(15) 0.0441(14) 0.0084(10) 0.0061(11) -0.0014(11)
N13 0.0317(12) 0.0452(15) 0.0396(13) 0.0082(10) -0.0004(11) -0.0007(11)
N14 0.0343(12) 0.0415(14) 0.0429(13) 0.0036(10) 0.0023(11) -0.0018(11)
N15 0.0357(13) 0.0434(14) 0.0328(12) 0.0061(9) 0.0020(10) 0.0007(11)
N16 0.0294(12) 0.0427(14) 0.0415(13) 0.0059(10) 0.0045(10) -0.0030(10)
N17 0.0297(12) 0.0465(15) 0.0481(15) 0.0063(11) 0.0018(11) -0.0019(11)
N18 0.0365(13) 0.0479(15) 0.0399(13) 0.0065(10) 0.0046(11) -0.0015(11)
N19 0.0389(14) 0.0500(16) 0.0445(14) 0.0022(11) -0.0040(12) -0.0003(12)
N20 0.0305(12) 0.0434(15) 0.0437(13) 0.0045(10) 0.0012(11) -0.0030(11)
C46 0.0450(18) 0.057(2) 0.056(2) 0.0027(15) 0.0141(16) 0.0031(16)
C47 0.057(2) 0.068(3) 0.062(2) 0.0046(18) 0.029(2) -0.0062(19)
C48 0.050(2) 0.055(2) 0.058(2) 0.0085(15) 0.0149(17) -0.0044(16)
C49 0.0383(16) 0.056(2) 0.0416(16) 0.0077(13) 0.0008(14) -0.0029(14)
C50 0.0438(17) 0.061(2) 0.0421(16) 0.0030(14) -0.0037(14) -0.0064(16)
C51 0.0379(16) 0.0493(19) 0.0483(17) -0.0034(13) 0.0010(14) -0.0034(14)
C52 0.0372(16) 0.0452(18) 0.0522(18) 0.0030(13) 0.0072(14) -0.0014(14)
C53 0.0397(17) 0.057(2) 0.062(2) 0.0051(16) 0.0050(16) -0.0057(16)
C54 0.0360(17) 0.064(2) 0.078(3) -0.0100(19) 0.0085(18) -0.0120(17)
C55 0.0417(18) 0.044(2) 0.093(3) 0.0052(18) 0.021(2) -0.0007(15)
C56 0.050(2) 0.049(2) 0.083(3) 0.0144(18) 0.013(2) 0.0016(17)
C57 0.0459(18) 0.051(2) 0.057(2) 0.0089(15) 0.0046(16) -0.0036(15)
C58 0.058(3) 0.048(2) 0.155(5) 0.008(3) 0.027(3) -0.008(2)
C59 0.0350(15) 0.0453(17) 0.0351(14) 0.0060(11) 0.0000(12) 0.0002(13)
C60 0.0406(17) 0.0435(17) 0.0481(17) 0.0045(13) 0.0026(14) 0.0016(14)
C61 0.0389(17) 0.0499(19) 0.062(2) 0.0122(15) 0.0051(15) 0.0073(15)
C62 0.0315(15) 0.054(2) 0.0579(19) 0.0088(15) -0.0013(14) 0.0020(14)
C63 0.0327(15) 0.0502(18) 0.0374(15) 0.0067(12) 0.0010(12) 0.0016(13)
C64 0.0388(19) 0.049(2) 0.052(2) 0.0027(18) -0.0017(18) -0.0030(17)
C69 0.046(2) 0.068(3) 0.053(2) 0.0081(19) -0.006(2) -0.004(2)
C68 0.050(2) 0.075(3) 0.054(2) 0.008(2) -0.012(2) 0.003(2)
C67 0.040(2) 0.060(3) 0.067(3) 0.005(2) -0.010(2) 0.000(2)
C66 0.041(2) 0.063(3) 0.066(2) 0.000(2) 0.0011(19) 0.0053(19)
C65 0.0381(19) 0.061(2) 0.053(2) 0.0007(18) -0.0017(17) 0.0015(18)
C70 0.044(3) 0.101(5) 0.089(4) 0.011(3) -0.020(3) 0.002(3)
C71 0.0461(18) 0.0459(18) 0.0419(16) 0.0083(12) 0.0011(14) -0.0024(14)
C72 0.052(2) 0.064(2) 0.053(2) 0.0209(16) 0.0109(17) -0.0013(18)
C73 0.0331(16) 0.060(2) 0.073(2) 0.0222(18) 0.0068(17) -0.0002(15)
C74 0.0467(18) 0.057(2) 0.0422(16) -0.0009(14) 0.0120(15) -0.0023(16)
C75 0.066(2) 0.069(2) 0.0427(18) -0.0078(15) 0.0130(18) -0.011(2)
C76 0.052(2) 0.062(2) 0.0418(17) 0.0004(14) -0.0035(15) -0.0096(17)
C77 0.0298(14) 0.0494(18) 0.0420(15) 0.0067(12) 0.0041(12) 0.0007(13)
C78 0.0320(15) 0.0501(19) 0.0469(17) 0.0082(13) 0.0053(13) -0.0011(13)
C79 0.0327(16) 0.060(2) 0.0520(18) 0.0155(15) 0.0055(14) 0.0013(15)
C80 0.0299(15) 0.069(2) 0.074(2) 0.0315(19) -0.0047(16) -0.0030(16)
C81 0.0358(17) 0.063(2) 0.071(2) 0.0274(18) -0.0029(17) -0.0056(16)
C82 0.0349(16) 0.0478(19) 0.0563(19) 0.0145(14) 0.0006(15) -0.0023(14)
C83 0.0337(16) 0.056(2) 0.062(2) 0.0137(16) 0.0017(15) 0.0038(15)
C84 0.0384(19) 0.074(3) 0.098(3) 0.029(2) 0.000(2) 0.0109(19)
C85 0.056(2) 0.069(3) 0.070(3) 0.0051(19) 0.005(2) 0.015(2)
C86 0.055(2) 0.054(2) 0.059(2) 0.0156(16) 0.0014(17) -0.0009(17)
C87 0.0448(19) 0.070(2) 0.105(3) 0.039(2) -0.015(2) -0.0128(18)
C88 0.055(3) 0.116(5) 0.177(7) 0.074(5) 0.033(4) -0.009(3)
C89 0.057(3) 0.061(3) 0.124(6) 0.021(3) -0.017(3) -0.022(2)
C90 0.075(4) 0.078(4) 0.142(6) 0.045(4) -0.052(4) -0.031(3)
B3 0.0361(18) 0.044(2) 0.0456(18) 0.0042(14) 0.0035(15) 0.0004(15)
B4 0.0370(18) 0.048(2) 0.0426(18) 0.0056(14) -0.0002(15) 0.0003(15)
C11A 0.040(3) 0.089(4) 0.042(4) 0.002(4) -0.006(3) -0.004(3)
C12A 0.040(3) 0.076(4) 0.042(4) -0.007(4) -0.006(4) -0.008(3)
C7A 0.034(4) 0.057(4) 0.039(4) 0.000(3) -0.001(3) 0.016(3)
C8A 0.042(3) 0.086(4) 0.050(4) 0.012(4) 0.000(3) 0.006(4)
C9A 0.043(3) 0.099(4) 0.051(3) 0.015(4) -0.004(3) 0.006(4)
C10A 0.031(3) 0.086(4) 0.049(4) -0.002(4) -0.002(3) 0.003(4)
C13A 0.030(4) 0.116(9) 0.077(6) -0.008(7) -0.009(5) 0.010(6)
C64A 0.038(4) 0.049(5) 0.045(4) 0.012(4) -0.016(4) 0.010(4)
C69A 0.044(4) 0.062(4) 0.056(4) 0.009(4) -0.008(4) 0.001(4)
C68A 0.041(4) 0.069(4) 0.064(4) 0.004(4) -0.007(4) -0.002(4)
C67A 0.041(4) 0.073(5) 0.072(5) 0.002(5) -0.003(4) 0.001(4)
C66A 0.044(5) 0.067(5) 0.068(5) -0.003(5) -0.002(5) 0.001(5)
C65A 0.040(4) 0.059(5) 0.060(5) -0.001(4) -0.004(4) 0.002(4)
C70A 0.052(9) 0.102(11) 0.099(11) -0.002(10) -0.024(10) 0.007(10)
C89A 0.080(17) 0.083(17) 0.081(17) 0.006(9) 0.016(10) -0.010(9)
C88A 0.095(18) 0.097(18) 0.095(18) 0.008(10) 0.010(10) -0.004(10)
C90A 0.069(14) 0.071(14) 0.074(14) -0.007(9) 0.006(9) -0.002(9)

loop_
_atom_type_symbol
_atom_type_description
_atom_type_scat_dispersion_real
_atom_type_scat_dispersion_imag
_atom_type_scat_source
C C 0.0181 0.0091 'International Tables Vol C Tables 4.2.6.8 and 6.1.1.4'
H H 0.0000 0.0000 'International Tables Vol C Tables 4.2.6.8 and 6.1.1.4'
B B 0.0090 0.0039 'International Tables Vol C Tables 4.2.6.8 and 6.1.1.4'
Fe Fe -1.1336 3.1974 'International Tables Vol C Tables 4.2.6.8 and 6.1.1.4'
N N 0.0311 0.0180 'International Tables Vol C Tables 4.2.6.8 and 6.1.1.4'
O O 0.0492 0.0322 'International Tables Vol C Tables 4.2.6.8 and 6.1.1.4'

loop_
_geom_angle_atom_site_label_1
_geom_angle_atom_site_label_2
_geom_angle_atom_site_label_3
_geom_angle
_geom_angle_site_symmetry_1
_geom_angle_site_symmetry_3
_geom_angle_publ_flag
N1 Fe1 N5 88.96(10) . . ?
N3 Fe1 N1 84.40(10) . . ?
N3 Fe1 N5 91.62(10) . . ?
N3 Fe1 N8 178.10(10) . . ?
N6 Fe1 N1 175.59(10) . . ?
N6 Fe1 N3 92.93(10) . . ?
N6 Fe1 N5 87.61(10) . . ?
N6 Fe1 N8 88.93(10) . . ?
N8 Fe1 N1 93.77(10) . . ?
N8 Fe1 N5 88.83(10) . . ?
N10 Fe1 N1 89.49(10) . . ?
N10 Fe1 N3 88.93(11) . . ?
N10 Fe1 N5 178.29(10) . . ?
N10 Fe1 N6 93.98(10) . . ?
N10 Fe1 N8 90.57(11) . . ?
N2 N1 Fe1 120.79(18) . . ?
C1 N1 Fe1 131.7(2) . . ?
C1 N1 N2 107.5(2) . . ?
N1 N2 B1 118.4(2) . . ?
C3 N2 N1 108.1(3) . . ?
C3 N2 B1 133.5(3) . . ?
N4 N3 Fe1 120.37(18) . . ?
C4 N3 Fe1 132.6(2) . . ?
C4 N3 N4 106.7(2) . . ?
N3 N4 B1 120.0(2) . . ?
C6 N4 N3 109.2(2) . . ?
C6 N4 B1 129.9(3) . . ?
C14 N5 Fe1 119.1(2) . . ?
C18 N5 Fe1 120.1(2) . . ?
C18 N5 C14 120.4(3) . . ?
N7 N6 Fe1 119.73(18) . . ?
C19 N6 Fe1 133.2(2) . . ?
C19 N6 N7 107.1(2) . . ?
N6 N7 B2 120.8(2) . . ?
C21 N7 N6 109.5(2) . . ?
C21 N7 B2 129.6(3) . . ?
N9 N8 Fe1 121.16(18) . . ?
C22 N8 Fe1 131.6(2) . . ?
C22 N8 N9 107.2(2) . . ?
N8 N9 B2 118.1(2) . . ?
C24 N9 N8 108.8(3) . . ?
C24 N9 B2 132.9(3) . . ?
C32 N10 Fe1 136.8(2) . . ?
N1 C1 C2 110.4(3) . . ?
C3 C2 C1 104.6(3) . . ?
N2 C3 C2 109.3(3) . . ?
N3 C4 C5 110.8(3) . . ?
C6 C5 C4 104.3(3) . . ?
N4 C6 C5 109.1(3) . . ?
C11 C10 C9 120.0 . . ?
C11 C10 C13 120.7(5) . . ?
C9 C10 C13 119.3(5) . . ?
C10 C11 C12 120.0 . . ?
C7 C12 C11 120.0 . . ?
C12 C7 C8 120.0 . . ?
C12 C7 B1 117.3(3) . . ?
C8 C7 B1 122.7(3) . . ?
C7 C8 C9 120.0 . . ?
C8 C9 C10 120.0 . . ?
N5 C14 C15 119.0(3) . . ?
N5 C14 B1 118.9(3) . . ?
C15 C14 B1 121.7(3) . . ?
C16 C15 C14 121.5(3) . . ?
C15 C16 C17 118.1(3) . . ?
C16 C17 C18 120.6(3) . . ?
N5 C18 C17 120.0(3) . . ?
N5 C18 B2 117.0(2) . . ?
C17 C18 B2 122.7(3) . . ?
N6 C19 C20 109.9(3) . . ?
C21 C20 C19 105.1(3) . . ?
N7 C21 C20 108.3(3) . . ?
N8 C22 C23 110.5(3) . . ?
C24 C23 C22 104.8(3) . . ?
N9 C24 C23 108.6(3) . . ?
C26 C25 C30 115.3(3) . . ?
C26 C25 B2 120.1(3) . . ?
C30 C25 B2 124.5(3) . . ?
C27 C26 C25 122.1(4) . . ?
C26 C27 C28 121.2(4) . . ?
C27 C28 C31 120.3(5) . . ?
C29 C28 C27 117.2(4) . . ?
C29 C28 C31 122.5(5) . . ?
C28 C29 C30 121.0(4) . . ?
C29 C30 C25 122.5(4) . . ?
N10 C32 C33 117.1(3) . . ?
N10 C32 C37 122.7(3) . . ?
C37 C32 C33 120.2(3) . . ?
O1 C33 C32 119.3(3) . . ?
O1 C33 C34 123.5(3) . . ?
C34 C33 C32 117.2(3) . . ?
C33 C34 C38 118.8(3) . . ?
C35 C34 C33 117.4(3) . . ?
C35 C34 C38 123.8(3) . . ?
C34 C35 C36 125.5(3) . . ?
C35 C36 C42 118.9(3) . . ?
C37 C36 C35 118.8(3) . . ?
C37 C36 C42 122.3(3) . . ?
C36 C37 C32 120.5(3) . . ?
C34 C38 C40 108.9(4) . . ?
C34 C38 C41 110.8(4) . . ?
C39 C38 C34 111.2(4) . . ?
C39 C38 C40 109.9(4) . . ?
C39 C38 C41 108.6(4) . . ?
C40 C38 C41 107.3(4) . . ?
C36 C42 C43 109.6(3) . . ?
C36 C42 C44 108.3(3) . . ?
C43 C42 C44 109.6(3) . . ?
C45 C42 C36 112.0(3) . . ?
C45 C42 C43 108.1(4) . . ?
C45 C42 C44 109.3(3) . . ?
N2 B1 N4 103.7(2) . . ?
N2 B1 C7 115.5(3) . . ?
N2 B1 C14 104.1(3) . . ?
N2 B1 C7A 119.8(4) . . ?
N4 B1 C7 105.9(3) . . ?
N4 B1 C14 109.4(2) . . ?
N4 B1 C7A 109.7(4) . . ?
C14 B1 C7 117.3(3) . . ?
C14 B1 C7A 109.7(4) . . ?
N7 B2 N9 106.9(2) . . ?
N7 B2 C18 107.1(2) . . ?
N7 B2 C25 107.0(2) . . ?
N9 B2 C18 103.9(2) . . ?
N9 B2 C25 111.6(3) . . ?
C25 B2 C18 119.7(3) . . ?
N11 Fe2 N13 88.62(11) . . ?
N11 Fe2 N15 88.44(10) . . ?
N11 Fe2 N16 176.15(11) . . ?
N11 Fe2 N18 92.50(11) . . ?
N13 Fe2 N15 88.01(11) . . ?
N13 Fe2 N16 93.88(11) . . ?
N16 Fe2 N15 88.72(10) . . ?
N18 Fe2 N13 178.59(11) . . ?
N18 Fe2 N15 91.16(11) . . ?
N18 Fe2 N16 84.96(11) . . ?
N20 Fe2 N11 93.78(11) . . ?
N20 Fe2 N13 90.78(11) . . ?
N20 Fe2 N15 177.45(11) . . ?
N20 Fe2 N16 89.12(11) . . ?
N20 Fe2 N18 90.00(12) . . ?
N12 N11 Fe2 119.7(2) . . ?
C46 N11 Fe2 133.1(3) . . ?
C46 N11 N12 107.2(3) . . ?
N11 N12 B3 121.0(2) . . ?
C48 N12 N11 109.5(3) . . ?
C48 N12 B3 129.6(3) . . ?
N14 N13 Fe2 122.05(19) . . ?
C49 N13 Fe2 131.2(2) . . ?
C49 N13 N14 106.7(3) . . ?
N13 N14 B3 117.4(3) . . ?
C51 N14 N13 109.4(3) . . ?
C51 N14 B3 133.0(3) . . ?
C59 N15 Fe2 119.7(2) . . ?
C63 N15 Fe2 119.1(2) . . ?
C63 N15 C59 120.6(3) . . ?
N17 N16 Fe2 121.88(19) . . ?
C71 N16 Fe2 131.0(2) . . ?
C71 N16 N17 106.9(3) . . ?
N16 N17 B4 117.5(2) . . ?
C73 N17 N16 108.7(3) . . ?
C73 N17 B4 133.8(3) . . ?
N19 N18 Fe2 119.9(2) . . ?
C74 N18 Fe2 133.1(2) . . ?
C74 N18 N19 106.6(3) . . ?
N18 N19 B4 119.9(3) . . ?
C76 N19 N18 108.5(3) . . ?
C76 N19 B4 130.6(3) . . ?
C77 N20 Fe2 136.3(2) . . ?
N11 C46 C47 110.0(3) . . ?
C48 C47 C46 105.2(3) . . ?
N12 C48 C47 108.2(3) . . ?
N13 C49 C50 110.2(3) . . ?
C51 C50 C49 105.1(3) . . ?
N14 C51 C50 108.5(3) . . ?
C53 C52 B3 123.9(3) . . ?
C57 C52 C53 114.8(3) . . ?
C57 C52 B3 120.7(3) . . ?
C54 C53 C52 121.7(4) . . ?
C53 C54 C55 122.4(4) . . ?
C54 C55 C58 122.1(4) . . ?
C56 C55 C54 116.3(4) . . ?
C56 C55 C58 121.6(4) . . ?
C55 C56 C57 121.9(4) . . ?
C56 C57 C52 122.8(4) . . ?
N15 C59 C60 119.9(3) . . ?
N15 C59 B3 118.0(3) . . ?
C60 C59 B3 122.0(3) . . ?
C59 C60 C61 120.4(3) . . ?
C62 C61 C60 118.1(3) . . ?
C61 C62 C63 121.4(3) . . ?
N15 C63 C62 119.4(3) . . ?
N15 C63 B4 119.4(3) . . ?
C62 C63 B4 121.1(3) . . ?
C69 C64 C65 120.0 . . ?
C69 C64 B4 115.9(2) . . ?
C65 C64 B4 124.0(2) . . ?
C68 C69 C64 120.0 . . ?
C69 C68 C67 120.0 . . ?
C68 C67 C66 120.0 . . ?
C68 C67 C70 120.0(3) . . ?
C66 C67 C70 120.0(3) . . ?
C67 C66 C65 120.0 . . ?
C66 C65 C64 120.0 . . ?
N16 C71 C72 110.6(3) . . ?
C73 C72 C71 104.2(3) . . ?
N17 C73 C72 109.6(3) . . ?
N18 C74 C75 111.0(3) . . ?
C76 C75 C74 104.4(3) . . ?
N19 C76 C75 109.5(3) . . ?
N20 C77 C78 116.3(3) . . ?
N20 C77 C82 123.2(3) . . ?
C82 C77 C78 120.6(3) . . ?
O2 C78 C77 120.1(3) . . ?
O2 C78 C79 123.3(3) . . ?
C79 C78 C77 116.6(3) . . ?
C78 C79 C83 119.5(3) . . ?
C80 C79 C78 117.2(3) . . ?
C80 C79 C83 123.3(3) . . ?
C79 C80 C81 125.9(3) . . ?
C80 C81 C87 118.7(3) . . ?
C82 C81 C80 118.6(4) . . ?
C82 C81 C87 122.6(3) . . ?
C81 C82 C77 120.8(3) . . ?
C79 C83 C84 112.0(3) . . ?
C79 C83 C86 109.4(3) . . ?
C84 C83 C86 107.5(3) . . ?
C85 C83 C79 110.9(3) . . ?
C85 C83 C84 107.0(4) . . ?
C85 C83 C86 109.9(3) . . ?
C81 C87 C88 107.0(4) . . ?
C81 C87 C89A 110.1(9) . . ?
C81 C87 C90A 107.8(8) . . ?
C89 C87 C81 112.2(3) . . ?
C89 C87 C88 108.6(4) . . ?
C90 C87 C81 111.0(3) . . ?
C90 C87 C88 106.6(5) . . ?
C90 C87 C89 111.2(5) . . ?
C89A C87 C90A 106.8(9) . . ?
C88A C87 C81 114.2(9) . . ?
C88A C87 C89A 109.4(9) . . ?
C88A C87 C90A 108.2(9) . . ?
N12 B3 N14 105.2(3) . . ?
N12 B3 C52 106.4(3) . . ?
N12 B3 C59 108.5(3) . . ?
N14 B3 C52 115.1(3) . . ?
N14 B3 C59 103.2(2) . . ?
C52 B3 C59 117.7(3) . . ?
N17 B4 N19 103.0(3) . . ?
N17 B4 C63 105.1(3) . . ?
N17 B4 C64 120.1(3) . . ?
N17 B4 C64A 109.5(7) . . ?
N19 B4 C63 109.2(3) . . ?
N19 B4 C64 108.2(3) . . ?
N19 B4 C64A 111.0(7) . . ?
C63 B4 C64 110.6(3) . . ?
C64A B4 C63 117.8(7) . . ?
C12A C11A C10A 120.0 . . ?
C11A C12A C7A 120.0 . . ?
C12A C7A B1 114.0(5) . . ?
C8A C7A B1 126.0(5) . . ?
C8A C7A C12A 120.0 . . ?
C7A C8A C9A 120.0 . . ?
C8A C9A C10A 120.0 . . ?
C11A C10A C13A 121.4(5) . . ?
C9A C10A C11A 120.0 . . ?
C9A C10A C13A 118.6(5) . . ?
C69A C64A B4 112.1(9) . . ?
C69A C64A C65A 120.0 . . ?
C65A C64A B4 127.8(9) . . ?
C68A C69A C64A 120.0 . . ?
C67A C68A C69A 120.0 . . ?
C68A C67A C66A 120.0 . . ?
C68A C67A C70A 120.3(7) . . ?
C66A C67A C70A 119.7(7) . . ?
C65A C66A C67A 120.0 . . ?
C66A C65A C64A 120.0 . . ?

loop_
_geom_bond_atom_site_label_1
_geom_bond_atom_site_label_2
_geom_bond_distance
_geom_bond_site_symmetry_2
_geom_bond_publ_flag
Fe1 N1 2.008(2) . ?
Fe1 N3 1.968(2) . ?
Fe1 N5 2.036(2) . ?
Fe1 N6 1.965(2) . ?
Fe1 N8 1.988(2) . ?
Fe1 N10 1.854(3) . ?
O1 C33 1.239(4) . ?
N1 N2 1.370(3) . ?
N1 C1 1.318(4) . ?
N2 C3 1.348(4) . ?
N2 B1 1.572(4) . ?
N3 N4 1.361(3) . ?
N3 C4 1.336(4) . ?
N4 C6 1.344(4) . ?
N4 B1 1.576(4) . ?
N5 C14 1.369(4) . ?
N5 C18 1.366(4) . ?
N6 N7 1.353(4) . ?
N6 C19 1.331(4) . ?
N7 C21 1.346(4) . ?
N7 B2 1.569(4) . ?
N8 N9 1.364(4) . ?
N8 C22 1.315(4) . ?
N9 C24 1.342(4) . ?
N9 B2 1.572(4) . ?
N10 C32 1.329(4) . ?
C1 C2 1.394(5) . ?
C2 C3 1.371(5) . ?
C4 C5 1.389(4) . ?
C5 C6 1.381(4) . ?
C10 C11 1.3900 . ?
C10 C9 1.3900 . ?
C10 C13 1.554(7) . ?
C11 C12 1.3900 . ?
C12 C7 1.3900 . ?
C7 C8 1.3900 . ?
C7 B1 1.658(5) . ?
C8 C9 1.3900 . ?
C14 C15 1.393(4) . ?
C14 B1 1.621(5) . ?
C15 C16 1.378(5) . ?
C16 C17 1.382(5) . ?
C17 C18 1.389(4) . ?
C18 B2 1.631(4) . ?
C19 C20 1.392(4) . ?
C20 C21 1.371(5) . ?
C22 C23 1.387(5) . ?
C23 C24 1.373(5) . ?
C25 C26 1.391(5) . ?
C25 C30 1.393(5) . ?
C25 B2 1.627(5) . ?
C26 C27 1.379(5) . ?
C27 C28 1.394(6) . ?
C28 C29 1.368(6) . ?
C28 C31 1.524(6) . ?
C29 C30 1.387(5) . ?
C32 C33 1.483(4) . ?
C32 C37 1.429(4) . ?
C33 C34 1.474(4) . ?
C34 C35 1.351(5) . ?
C34 C38 1.537(5) . ?
C35 C36 1.438(5) . ?
C36 C37 1.357(4) . ?
C36 C42 1.526(5) . ?
C38 C39 1.526(7) . ?
C38 C40 1.538(6) . ?
C38 C41 1.543(6) . ?
C42 C43 1.536(5) . ?
C42 C44 1.544(6) . ?
C42 C45 1.522(5) . ?
B1 C7A 1.636(6) . ?
Fe2 N11 1.967(3) . ?
Fe2 N13 1.991(3) . ?
Fe2 N15 2.022(3) . ?
Fe2 N16 2.002(2) . ?
Fe2 N18 1.984(3) . ?
Fe2 N20 1.862(3) . ?
O2 C78 1.234(4) . ?
N11 N12 1.350(4) . ?
N11 C46 1.324(4) . ?
N12 C48 1.340(4) . ?
N12 B3 1.578(4) . ?
N13 N14 1.361(4) . ?
N13 C49 1.337(4) . ?
N14 C51 1.348(4) . ?
N14 B3 1.578(4) . ?
N15 C59 1.364(4) . ?
N15 C63 1.355(4) . ?
N16 N17 1.362(4) . ?
N16 C71 1.327(4) . ?
N17 C73 1.329(4) . ?
N17 B4 1.576(4) . ?
N18 N19 1.364(4) . ?
N18 C74 1.332(4) . ?
N19 C76 1.355(4) . ?
N19 B4 1.578(5) . ?
N20 C77 1.331(4) . ?
C46 C47 1.381(5) . ?
C47 C48 1.370(5) . ?
C49 C50 1.390(5) . ?
C50 C51 1.375(5) . ?
C52 C53 1.406(5) . ?
C52 C57 1.405(5) . ?
C52 B3 1.607(5) . ?
C53 C54 1.379(5) . ?
C54 C55 1.397(6) . ?
C55 C56 1.373(6) . ?
C55 C58 1.520(5) . ?
C56 C57 1.381(5) . ?
C59 C60 1.382(5) . ?
C59 B3 1.625(5) . ?
C60 C61 1.390(5) . ?
C61 C62 1.368(5) . ?
C62 C63 1.389(5) . ?
C63 B4 1.623(5) . ?
C64 C69 1.3900 . ?
C64 C65 1.3900 . ?
C64 B4 1.658(4) . ?
C69 C68 1.3900 . ?
C68 C67 1.3900 . ?
C67 C66 1.3900 . ?
C67 C70 1.529(5) . ?
C66 C65 1.3900 . ?
C71 C72 1.380(5) . ?
C72 C73 1.374(5) . ?
C74 C75 1.389(5) . ?
C75 C76 1.364(6) . ?
C77 C78 1.489(4) . ?
C77 C82 1.431(5) . ?
C78 C79 1.477(4) . ?
C79 C80 1.354(5) . ?
C79 C83 1.527(5) . ?
C80 C81 1.446(5) . ?
C81 C82 1.341(5) . ?
C81 C87 1.526(5) . ?
C83 C84 1.536(5) . ?
C83 C85 1.525(6) . ?
C83 C86 1.539(5) . ?
C87 C88 1.559(6) . ?
C87 C89 1.525(6) . ?
C87 C90 1.525(5) . ?
C87 C89A 1.536(8) . ?
C87 C88A 1.521(8) . ?
C87 C90A 1.555(8) . ?
B4 C64A 1.616(10) . ?
C11A C12A 1.3900 . ?
C11A C10A 1.3900 . ?
C12A C7A 1.3900 . ?
C7A C8A 1.3900 . ?
C8A C9A 1.3900 . ?
C9A C10A 1.3900 . ?
C10A C13A 1.557(8) . ?
C64A C69A 1.3900 . ?
C64A C65A 1.3900 . ?
C69A C68A 1.3900 . ?
C68A C67A 1.3900 . ?
C67A C66A 1.3900 . ?
C67A C70A 1.533(9) . ?
C66A C65A 1.3900 . ?
